data_1528975
loop_
_publ_author_name
'Warczok, P.'
'Mittendorfer, F.'
'Richter, K.W.'
'Kroupa, A.'
'Ipser, H.'
'Kresse, G.'

_publ_section_title
;
 Thermodynamic modelling of the partially ordered solid solution Hf(5-x)
 Nb(x) Ge4 supported by ab initio calculations
;
_journal_name_full 'Solid State Sciences'
_journal_page_first 159
_journal_page_last 165
_journal_volume 9
_journal_year 2007
_chemical_formula_sum 'Ge4 Hf3 Nb2'
_chemical_name_systematic 'Hf3 Nb2 Ge4'
_space_group_IT_number 62
_symmetry_space_group_name_Hall '-P 2ac 2n'
_symmetry_space_group_name_H-M 'P n m a'
_cell_angle_alpha 90
_cell_angle_beta 90
_cell_angle_gamma 90
_cell_formula_units_Z 4
_cell_length_a 6.907
_cell_length_b 13.338
_cell_length_c 7.024
_cell_volume 647.090
_citation_journal_id_ASTM SSSCFJ
_cod_data_source_file Warczok_SSSCFJ_2007_1208.cif
_cod_data_source_block Ge4Hf3Nb2
_cod_original_cell_volume 647.09
_cod_database_code 1528975

loop_
_symmetry_equiv_pos_as_xyz
x,y,z
-x+1/2,-y,z+1/2
x+1/2,-y+1/2,-z+1/2
-x,y+1/2,-z
-x,-y,-z
x-1/2,y,-z-1/2
-x-1/2,y-1/2,z-1/2
x,-y-1/2,z

loop_
_atom_site_label
_atom_site_type_symbol
_atom_site_fract_x
_atom_site_fract_y
_atom_site_fract_z
_atom_site_occupancy
_atom_site_U_iso_or_equiv
Hf3 Hf 0.0124 0.0929 0.3265 1 0.0
Hf1 Hf 0.1695 0.25 0.9939 1 0.0
Ge1 Ge 0.045 0.25 0.6151 1 0.0
Nb2 Nb 0.1581 0.6229 0.1715 1 0.0
Ge2 Ge 0.3087 0.25 0.3545 1 0.0
Ge3 Ge 0.3165 0.5386 0.4648 1 0.0
